data_1516901
loop_
_publ_author_name
'Karlheinz Sunkel'
'Ramona Branzan'
'Stefan Weigand'

_publ_section_title
;
 2-Pyridylmetallocenes, part IV. Cycloplatination of 2-pyridyl-ferrocene,
 -ruthenocene and -cymantrene. Molecular structures of
 sigma-Pt{CpM[C5H3(2-C5H4N)]}Cl (DMSO) (M = Fe, Ru) and
 sigma-Pt{CpFe[C5H3(2-C5H4N)]}(acac)
;
_journal_name_full
;
Inorganica Chimica Acta
;
_journal_page_first 193
_journal_page_last 199
_journal_volume 399
_journal_year 2013
_chemical_compound_source 'synthesis as described'
_chemical_formula_moiety 'C20 H19 Fe1 N1 O2 Pt1'
_chemical_formula_sum 'C20 H19 Fe N O2 Pt'
_chemical_formula_weight 556.3
_space_group_IT_number 15
_symmetry_cell_setting monoclinic
_symmetry_Int_Tables_number 15
_symmetry_space_group_name_Hall '-C 2yc'
_symmetry_space_group_name_H-M 'C 1 2/c 1'
_atom_sites_solution_hydrogens geom
_atom_sites_solution_primary direct
_atom_sites_solution_secondary difmap
_cell_angle_alpha 90
_cell_angle_beta 91.026(3)
_cell_angle_gamma 90
_cell_formula_units_Z 8
_cell_length_a 16.2080(5)
_cell_length_b 12.3572(4)
_cell_length_c 17.5616(5)
_cell_measurement_reflns_used 5985
_cell_measurement_temperature 173(2)
_cell_measurement_theta_max 26.2495
_cell_measurement_theta_min 4.1991
_cell_measurement_wavelength 0.71073
_cell_volume 3516.77(19)
_computing_cell_refinement
;
 Department of Chemistry
        Ludwig-Maximilians-University Munich
        Butenandtstr. 9
        81377 Munich, GERMANY
;
_computing_data_collection
;
 Department of Chemistry
        Ludwig-Maximilians-University Munich
        Butenandtstr. 9
        81377 Munich, GERMANY
;
_computing_data_reduction
;
 Department of Chemistry
        Ludwig-Maximilians-University Munich
        Butenandtstr. 9
        81377 Munich, GERMANY
;
_computing_molecular_graphics 'Ortep-3 for Windows (Farrugia, 1997)'
_computing_publication_material 'WinGX publication routines (Farrugia, 1999)'
_computing_structure_refinement 'SHELXL-97 (Sheldrick, 1997)'
_computing_structure_solution 'SIR-97 (Giacovazzo, 1999)'
_diffrn_ambient_temperature 173(2)
_diffrn_detector_area_resol_mean 15.9809
_diffrn_measured_fraction_theta_full 0.995
_diffrn_measured_fraction_theta_max 0.995
_diffrn_measurement_method '\w scans'
_diffrn_orient_matrix_UB_11 0.0005930786
_diffrn_orient_matrix_UB_12 0.0309117882
_diffrn_orient_matrix_UB_13 0.0339792644
_diffrn_orient_matrix_UB_21 0.0426870921
_diffrn_orient_matrix_UB_22 -0.0107902054
_diffrn_orient_matrix_UB_23 0.0050141145
_diffrn_orient_matrix_UB_31 0.0093766938
_diffrn_orient_matrix_UB_32 0.0471275567
_diffrn_orient_matrix_UB_33 -0.0211407592
_diffrn_radiation_monochromator graphite
_diffrn_radiation_probe x-ray
_diffrn_radiation_type MoK\a
_diffrn_radiation_wavelength 0.71069
_diffrn_reflns_av_R_equivalents 0.0378
_diffrn_reflns_av_unetI/netI 0.046
_diffrn_reflns_limit_h_max 20
_diffrn_reflns_limit_h_min -19
_diffrn_reflns_limit_k_max 11
_diffrn_reflns_limit_k_min -15
_diffrn_reflns_limit_l_max 21
_diffrn_reflns_limit_l_min -21
_diffrn_reflns_number 13359
_diffrn_reflns_theta_full 26.32
_diffrn_reflns_theta_max 26.32
_diffrn_reflns_theta_min 4.26
_exptl_absorpt_coefficient_mu 8.785
_exptl_absorpt_correction_T_max 0.2452
_exptl_absorpt_correction_T_min 0.1294
_exptl_absorpt_correction_type multi-scan
_exptl_absorpt_process_details
;
 Department of Chemistry
        Ludwig-Maximilians-University Munich
        Butenandtstr. 9
        81377 Munich, GERMANY
;
_exptl_crystal_colour red
_exptl_crystal_density_diffrn 2.101
_exptl_crystal_density_method 'not measured'
_exptl_crystal_description block
_exptl_crystal_F_000 2128
_exptl_crystal_size_max 0.24
_exptl_crystal_size_mid 0.22
_exptl_crystal_size_min 0.16
_refine_diff_density_max 0.826
_refine_diff_density_min -0.619
_refine_diff_density_rms 0.108
_refine_ls_extinction_method none
_refine_ls_goodness_of_fit_ref 0.813
_refine_ls_hydrogen_treatment mixed
_refine_ls_matrix_type full
_refine_ls_number_parameters 229
_refine_ls_number_reflns 3564
_refine_ls_number_restraints 0
_refine_ls_restrained_S_all 0.813
_refine_ls_R_factor_all 0.0347
_refine_ls_R_factor_gt 0.0222
_refine_ls_shift/su_max 0.001
_refine_ls_shift/su_mean 0
_refine_ls_structure_factor_coef Fsqd
_refine_ls_weighting_details 'calc w=1/[\s^2^(Fo^2^)+(0.0206P)^2^+0.0000P] where P=(Fo^2^+2Fc^2^)/3'
_refine_ls_weighting_scheme calc
_refine_ls_wR_factor_gt 0.041
_refine_ls_wR_factor_ref 0.0426
_reflns_number_gt 2745
_reflns_number_total 3564
_reflns_threshold_expression >2sigma(I)
_cod_data_source_file ICA-2013-399-193-199-4.cif
_cod_data_source_block publication_text-4
_cod_original_sg_symbol_H-M 'C 2/c'
_cod_database_code 1516901

loop_
_symmetry_equiv_pos_as_xyz
'x, y, z'
'-x, y, -z+1/2'
'x+1/2, y+1/2, z'
'-x+1/2, y+1/2, -z+1/2'
'-x, -y, -z'
'x, -y, z-1/2'
'-x+1/2, -y+1/2, -z'
'x+1/2, -y+1/2, z-1/2'

loop_
_atom_site_label
_atom_site_type_symbol
_atom_site_fract_x
_atom_site_fract_y
_atom_site_fract_z
_atom_site_U_iso_or_equiv
_atom_site_adp_type
_atom_site_occupancy
_atom_site_symmetry_multiplicity
_atom_site_calc_flag
_atom_site_refinement_flags
C1 C 0.0771(3) 0.6547(4) 0.0987(4) 0.0703(19) Uani 1 1 d .
H1 H 0.0429 0.5993 0.0779 0.084 Uiso 1 1 calc R
C2 C 0.1281(3) 0.7230(4) 0.0596(3) 0.0476(13) Uani 1 1 d .
H2 H 0.1351 0.7237 0.006 0.057 Uiso 1 1 calc R
C3 C 0.1674(3) 0.7906(4) 0.1115(3) 0.0554(14) Uani 1 1 d .
H3 H 0.2058 0.8454 0.0986 0.066 Uiso 1 1 calc R
C4 C 0.1437(4) 0.7679(5) 0.1831(3) 0.0729(19) Uani 1 1 d .
H4 H 0.1625 0.8025 0.2285 0.087 Uiso 1 1 calc R
C5 C 0.0861(4) 0.6839(6) 0.1776(4) 0.090(3) Uani 1 1 d .
H5 H 0.0579 0.6517 0.2188 0.108 Uiso 1 1 calc R
C6 C 0.2407(2) 0.5176(3) 0.2072(2) 0.0279(9) Uani 1 1 d .
C7 C 0.2212(2) 0.4688(3) 0.1347(2) 0.0287(9) Uani 1 1 d .
C8 C 0.2681(2) 0.5260(3) 0.0800(2) 0.0316(10) Uani 1 1 d .
H8 H 0.2673 0.5134 0.0267 0.038 Uiso 1 1 calc R
C9 C 0.3165(3) 0.6056(3) 0.1195(3) 0.0381(11) Uani 1 1 d .
H9 H 0.3549 0.653 0.0964 0.046 Uiso 1 1 calc R
C10 C 0.2987(3) 0.6031(3) 0.1977(3) 0.0369(11) Uani 1 1 d .
H10 H 0.3209 0.6491 0.2363 0.044 Uiso 1 1 calc R
C11 C 0.1930(2) 0.4792(3) 0.2706(2) 0.0256(9) Uani 1 1 d .
C12 C 0.1918(3) 0.5209(3) 0.3439(2) 0.0321(10) Uani 1 1 d .
H12 H 0.2289 0.5774 0.3579 0.039 Uiso 1 1 calc R
C13 C 0.1378(3) 0.4816(3) 0.3965(3) 0.0396(11) Uani 1 1 d .
H13 H 0.1357 0.512 0.4461 0.048 Uiso 1 1 calc R
C14 C 0.0862(3) 0.3962(3) 0.3753(2) 0.0328(10) Uani 1 1 d .
H14 H 0.0477 0.3677 0.4103 0.039 Uiso 1 1 calc R
C15 C 0.0917(2) 0.3539(3) 0.3035(2) 0.0284(9) Uani 1 1 d .
H15 H 0.0578 0.2939 0.2901 0.034 Uiso 1 1 calc R
C16 C 0.1278(2) 0.2194(3) -0.0847(2) 0.0319(10) Uani 1 1 d .
H16A H 0.1545 0.2855 -0.1027 0.048 Uiso 0.5 1 calc PR
H16B H 0.0727 0.2132 -0.1081 0.048 Uiso 0.5 1 calc PR
H16C H 0.161 0.1564 -0.0987 0.048 Uiso 0.5 1 calc PR
H16D H 0.1043 0.1512 -0.1037 0.048 Uiso 0.5 1 calc PR
H16E H 0.1861 0.2236 -0.0983 0.048 Uiso 0.5 1 calc PR
H16F H 0.0978 0.2803 -0.1077 0.048 Uiso 0.5 1 calc PR
C17 C 0.1205(2) 0.2238(3) 0.0000(2) 0.0265(9) Uani 1 1 d .
C18 C 0.0843(3) 0.1379(3) 0.0384(3) 0.0314(10) Uani 1 1 d .
C19 C 0.0649(2) 0.1316(3) 0.1149(2) 0.0257(9) Uani 1 1 d .
C20 C 0.0295(2) 0.0282(3) 0.1460(2) 0.0336(10) Uani 1 1 d .
H20A H 0.0192 0.0368 0.2005 0.05 Uiso 0.5 1 calc PR
H20B H 0.0687 -0.0311 0.1386 0.05 Uiso 0.5 1 calc PR
H20C H -0.0225 0.0115 0.1191 0.05 Uiso 0.5 1 calc PR
H20D H 0.0243 -0.0254 0.105 0.05 Uiso 0.5 1 calc PR
H20E H -0.0251 0.0426 0.1669 0.05 Uiso 0.5 1 calc PR
H20F H 0.0661 0 0.1863 0.05 Uiso 0.5 1 calc PR
N N 0.14305(19) 0.3937(2) 0.25133(18) 0.0250(7) Uani 1 1 d .
O1 O 0.07508(15) 0.20726(19) 0.16422(14) 0.0270(6) Uani 1 1 d .
O2 O 0.14935(16) 0.3110(2) 0.03050(15) 0.0292(6) Uani 1 1 d .
Fe2 Fe 0.19455(4) 0.63364(4) 0.13673(3) 0.03136(15) Uani 1 1 d .
Pt1 Pt 0.145546(10) 0.344902(12) 0.141928(9) 0.02471(5) Uani 1 1 d .
H18 H 0.076(2) 0.070(3) 0.009(2) 0.05 Uiso 1 1 d .

loop_
_atom_site_aniso_label
_atom_site_aniso_U_11
_atom_site_aniso_U_22
_atom_site_aniso_U_33
_atom_site_aniso_U_23
_atom_site_aniso_U_13
_atom_site_aniso_U_12
C1 0.039(3) 0.042(3) 0.129(6) 0.013(4) -0.018(4) 0.008(3)
C2 0.060(3) 0.040(3) 0.043(3) 0.002(2) -0.016(3) 0.012(3)
C3 0.078(4) 0.019(3) 0.069(4) 0.004(2) -0.014(3) 0.006(3)
C4 0.108(5) 0.066(4) 0.044(4) -0.009(3) -0.003(4) 0.049(4)
C5 0.058(4) 0.112(6) 0.102(6) 0.074(5) 0.051(4) 0.062(4)
C6 0.034(2) 0.020(2) 0.029(2) 0.0000(17) -0.007(2) -0.0006(18)
C7 0.029(2) 0.021(2) 0.037(3) 0.0006(19) -0.0020(19) 0.0059(18)
C8 0.032(2) 0.027(2) 0.036(3) 0.0009(19) -0.002(2) 0.0001(19)
C9 0.032(3) 0.034(3) 0.048(3) 0.002(2) 0.003(2) -0.004(2)
C10 0.038(3) 0.026(2) 0.047(3) -0.002(2) -0.013(2) -0.007(2)
C11 0.033(2) 0.017(2) 0.027(2) -0.0011(17) -0.0108(19) 0.0035(18)
C12 0.045(3) 0.022(2) 0.028(2) -0.0048(18) -0.018(2) 0.000(2)
C13 0.054(3) 0.034(3) 0.031(3) -0.007(2) -0.012(2) 0.007(2)
C14 0.042(3) 0.035(2) 0.022(2) 0.0015(19) -0.002(2) 0.004(2)
C15 0.032(2) 0.024(2) 0.030(2) 0.0020(19) -0.0064(18) -0.0012(19)
C16 0.038(3) 0.028(2) 0.029(2) -0.0051(19) 0.000(2) -0.001(2)
C17 0.026(2) 0.026(2) 0.027(2) -0.0044(18) -0.0037(18) 0.0067(18)
C18 0.036(2) 0.021(2) 0.037(3) -0.0016(19) -0.007(2) -0.0053(19)
C19 0.020(2) 0.020(2) 0.038(3) -0.0047(18) -0.0055(18) 0.0010(16)
C20 0.043(3) 0.025(2) 0.033(3) -0.0027(19) -0.001(2) -0.007(2)
N 0.0316(19) 0.0176(17) 0.0257(19) -0.0018(14) -0.0046(16) 0.0022(15)
O1 0.0338(16) 0.0193(14) 0.0279(16) -0.0014(12) -0.0033(13) -0.0024(12)
O2 0.0365(16) 0.0243(15) 0.0266(16) -0.0017(12) -0.0035(13) -0.0046(12)
Fe2 0.0397(4) 0.0225(3) 0.0318(3) 0.0013(3) -0.0038(3) 0.0025(3)
Pt1 0.03085(9) 0.01821(8) 0.02492(9) -0.00217(7) -0.00352(6) -0.00027(8)

loop_
_atom_type_symbol
_atom_type_description
_atom_type_scat_dispersion_real
_atom_type_scat_dispersion_imag
_atom_type_scat_source
C C 0.0033 0.0016 'International Tables Vol C Tables 4.2.6.8 and 6.1.1.4'
H H 0 0 'International Tables Vol C Tables 4.2.6.8 and 6.1.1.4'
N N 0.0061 0.0033 'International Tables Vol C Tables 4.2.6.8 and 6.1.1.4'
O O 0.0106 0.006 'International Tables Vol C Tables 4.2.6.8 and 6.1.1.4'
Fe Fe 0.3463 0.8444 'International Tables Vol C Tables 4.2.6.8 and 6.1.1.4'
Pt Pt -1.7033 8.3905 'International Tables Vol C Tables 4.2.6.8 and 6.1.1.4'

loop_
_geom_angle_atom_site_label_1
_geom_angle_atom_site_label_2
_geom_angle_atom_site_label_3
_geom_angle
C2 C1 C5 106.0(5)
C2 C1 Fe2 70.9(3)
C5 C1 Fe2 68.6(3)
C1 C2 C3 108.4(5)
C1 C2 Fe2 69.5(3)
C3 C2 Fe2 70.0(3)
C4 C3 C2 110.6(5)
C4 C3 Fe2 70.4(3)
C2 C3 Fe2 70.3(3)
C3 C4 C5 106.9(5)
C3 C4 Fe2 70.8(3)
C5 C4 Fe2 68.9(3)
C4 C5 C1 108.0(5)
C4 C5 Fe2 70.6(3)
C1 C5 Fe2 69.6(3)
C10 C6 C7 110.0(4)
C10 C6 C11 134.1(4)
C7 C6 C11 115.5(3)
C10 C6 Fe2 69.0(2)
C7 C6 Fe2 71.5(2)
C11 C6 Fe2 120.3(3)
C8 C7 C6 106.1(3)
C8 C7 Pt1 140.5(3)
C6 C7 Pt1 113.4(3)
C8 C7 Fe2 68.9(2)
C6 C7 Fe2 67.5(2)
Pt1 C7 Fe2 129.09(19)
C7 C8 C9 108.1(4)
C7 C8 Fe2 70.9(2)
C9 C8 Fe2 68.8(2)
C10 C9 C8 109.7(4)
C10 C9 Fe2 69.0(2)
C8 C9 Fe2 70.3(2)
C9 C10 C6 106.1(4)
C9 C10 Fe2 70.3(2)
C6 C10 Fe2 69.7(2)
N C11 C12 119.9(4)
N C11 C6 112.6(3)
C12 C11 C6 127.5(4)
C13 C12 C11 120.8(4)
C12 C13 C14 118.4(4)
C15 C14 C13 119.0(4)
N C15 C14 122.7(4)
O2 C17 C18 126.2(4)
O2 C17 C16 114.2(3)
C18 C17 C16 119.6(4)
C19 C18 C17 128.0(4)
O1 C19 C18 125.8(4)
O1 C19 C20 114.7(4)
C18 C19 C20 119.5(4)
C15 N C11 119.0(3)
C15 N Pt1 124.4(3)
C11 N Pt1 116.4(3)
C19 O1 Pt1 122.0(2)
C17 O2 Pt1 124.3(2)
C5 Fe2 C10 126.6(3)
C5 Fe2 C1 41.8(2)
C10 Fe2 C1 166.5(2)
C5 Fe2 C6 108.4(2)
C10 Fe2 C6 41.24(15)
C1 Fe2 C6 128.8(2)
C5 Fe2 C4 40.5(2)
C10 Fe2 C4 106.4(2)
C1 Fe2 C4 68.9(2)
C6 Fe2 C4 118.7(2)
C5 Fe2 C3 66.2(2)
C10 Fe2 C3 117.97(19)
C1 Fe2 C3 66.9(2)
C6 Fe2 C3 151.89(19)
C4 Fe2 C3 38.8(2)
C5 Fe2 C9 164.6(3)
C10 Fe2 C9 40.68(17)
C1 Fe2 C9 152.1(3)
C6 Fe2 C9 67.77(17)
C4 Fe2 C9 127.0(2)
C3 Fe2 C9 109.7(2)
C5 Fe2 C2 67.4(2)
C10 Fe2 C2 151.66(19)
C1 Fe2 C2 39.5(2)
C6 Fe2 C2 166.50(18)
C4 Fe2 C2 67.1(2)
C3 Fe2 C2 39.68(18)
C9 Fe2 C2 119.8(2)
C5 Fe2 C8 153.1(3)
C10 Fe2 C8 69.48(17)
C1 Fe2 C8 118.3(2)
C6 Fe2 C8 68.11(16)
C4 Fe2 C8 165.2(3)
C3 Fe2 C8 129.5(2)
C9 Fe2 C8 40.94(15)
C2 Fe2 C8 109.44(18)
C5 Fe2 C7 119.4(2)
C10 Fe2 C7 69.80(16)
C1 Fe2 C7 108.31(19)
C6 Fe2 C7 40.97(15)
C4 Fe2 C7 153.1(2)
C3 Fe2 C7 166.4(2)
C9 Fe2 C7 68.21(16)
C2 Fe2 C7 128.69(17)
C8 Fe2 C7 40.20(15)
C7 Pt1 O2 93.97(14)
C7 Pt1 N 81.49(15)
O2 Pt1 N 174.62(11)
C7 Pt1 O1 171.52(13)
O2 Pt1 O1 92.26(10)
N Pt1 O1 92.55(11)

loop_
_geom_bond_atom_site_label_1
_geom_bond_atom_site_label_2
_geom_bond_distance
C1 C2 1.374(7)
C1 C5 1.437(9)
C1 Fe2 2.022(5)
C2 C3 1.383(6)
C2 Fe2 2.040(4)
C3 C4 1.351(7)
C3 Fe2 2.036(4)
C4 C5 1.398(8)
C4 Fe2 2.031(5)
C5 Fe2 2.009(5)
C6 C10 1.426(5)
C6 C7 1.440(5)
C6 C11 1.448(5)
C6 Fe2 2.028(4)
C7 C8 1.422(5)
C7 Pt1 1.967(4)
C7 Fe2 2.083(4)
C8 C9 1.431(5)
C8 Fe2 2.055(4)
C9 C10 1.409(6)
C9 Fe2 2.035(4)
C10 Fe2 2.019(4)
C11 N 1.370(4)
C11 C12 1.386(5)
C12 C13 1.372(6)
C13 C14 1.393(5)
C14 C15 1.370(5)
C15 N 1.343(5)
C16 C17 1.495(5)
C17 O2 1.287(4)
C17 C18 1.393(5)
C18 C19 1.387(6)
C19 O1 1.283(4)
C19 C20 1.508(5)
N Pt1 2.015(3)
O1 Pt1 2.090(2)
O2 Pt1 2.003(3)

loop_
_geom_torsion_atom_site_label_1
_geom_torsion_atom_site_label_2
_geom_torsion_atom_site_label_3
_geom_torsion_atom_site_label_4
_geom_torsion
C5 C1 C2 C3 0.6(6)
Fe2 C1 C2 C3 -59.4(3)
C5 C1 C2 Fe2 60.0(3)
C1 C2 C3 C4 0.2(6)
Fe2 C2 C3 C4 -58.9(4)
C1 C2 C3 Fe2 59.1(3)
C2 C3 C4 C5 -0.9(6)
Fe2 C3 C4 C5 -59.8(4)
C2 C3 C4 Fe2 58.9(4)
C3 C4 C5 C1 1.2(6)
Fe2 C4 C5 C1 -59.8(4)
C3 C4 C5 Fe2 61.0(4)
C2 C1 C5 C4 -1.1(6)
Fe2 C1 C5 C4 60.4(4)
C2 C1 C5 Fe2 -61.5(4)
C10 C6 C7 C8 -0.2(4)
C11 C6 C7 C8 173.8(3)
Fe2 C6 C7 C8 58.3(3)
C10 C6 C7 Pt1 177.2(3)
C11 C6 C7 Pt1 -8.9(4)
Fe2 C6 C7 Pt1 -124.4(2)
C10 C6 C7 Fe2 -58.4(3)
C11 C6 C7 Fe2 115.5(3)
C6 C7 C8 C9 1.6(4)
Pt1 C7 C8 C9 -174.6(3)
Fe2 C7 C8 C9 59.0(3)
C6 C7 C8 Fe2 -57.4(3)
Pt1 C7 C8 Fe2 126.4(4)
C7 C8 C9 C10 -2.5(5)
Fe2 C8 C9 C10 57.9(3)
C7 C8 C9 Fe2 -60.3(3)
C8 C9 C10 C6 2.3(5)
Fe2 C9 C10 C6 60.9(3)
C8 C9 C10 Fe2 -58.6(3)
C7 C6 C10 C9 -1.3(5)
C11 C6 C10 C9 -173.7(4)
Fe2 C6 C10 C9 -61.3(3)
C7 C6 C10 Fe2 60.0(3)
C11 C6 C10 Fe2 -112.4(5)
C10 C6 C11 N 178.6(4)
C7 C6 C11 N 6.6(5)
Fe2 C6 C11 N 89.3(3)
C10 C6 C11 C12 0.6(7)
C7 C6 C11 C12 -171.5(4)
Fe2 C6 C11 C12 -88.8(5)
N C11 C12 C13 -3.7(6)
C6 C11 C12 C13 174.3(4)
C11 C12 C13 C14 2.3(6)
C12 C13 C14 C15 0.7(6)
C13 C14 C15 N -2.3(6)
O2 C17 C18 C19 6.4(7)
C16 C17 C18 C19 -173.2(4)
C17 C18 C19 O1 2.2(7)
C17 C18 C19 C20 -177.0(4)
C14 C15 N C11 0.9(6)
C14 C15 N Pt1 -173.5(3)
C12 C11 N C15 2.1(5)
C6 C11 N C15 -176.2(3)
C12 C11 N Pt1 176.9(3)
C6 C11 N Pt1 -1.3(4)
C18 C19 O1 Pt1 -12.6(5)
C20 C19 O1 Pt1 166.6(2)
C18 C17 O2 Pt1 -1.9(5)
C16 C17 O2 Pt1 177.7(2)
C4 C5 Fe2 C10 70.7(4)
C1 C5 Fe2 C10 -170.5(3)
C4 C5 Fe2 C1 -118.8(5)
C4 C5 Fe2 C6 113.0(3)
C1 C5 Fe2 C6 -128.3(3)
C1 C5 Fe2 C4 118.8(5)
C4 C5 Fe2 C3 -37.4(3)
C1 C5 Fe2 C3 81.4(3)
C4 C5 Fe2 C9 40.0(9)
C1 C5 Fe2 C9 158.8(7)
C4 C5 Fe2 C2 -80.7(3)
C1 C5 Fe2 C2 38.0(3)
C4 C5 Fe2 C8 -169.3(4)
C1 C5 Fe2 C8 -50.5(6)
C4 C5 Fe2 C7 156.4(3)
C1 C5 Fe2 C7 -84.8(4)
C9 C10 Fe2 C5 -168.0(3)
C6 C10 Fe2 C5 75.5(4)
C9 C10 Fe2 C1 164.0(8)
C6 C10 Fe2 C1 47.5(9)
C9 C10 Fe2 C6 116.5(4)
C9 C10 Fe2 C4 -128.3(3)
C6 C10 Fe2 C4 115.2(3)
C9 C10 Fe2 C3 -88.1(3)
C6 C10 Fe2 C3 155.4(3)
C6 C10 Fe2 C9 -116.5(4)
C9 C10 Fe2 C2 -56.4(5)
C6 C10 Fe2 C2 -172.9(4)
C9 C10 Fe2 C8 36.7(2)
C6 C10 Fe2 C8 -79.8(2)
C9 C10 Fe2 C7 79.7(3)
C6 C10 Fe2 C7 -36.8(2)
C2 C1 Fe2 C5 116.7(5)
C2 C1 Fe2 C10 151.1(7)
C5 C1 Fe2 C10 34.4(10)
C2 C1 Fe2 C6 -170.3(3)
C5 C1 Fe2 C6 73.0(4)
C2 C1 Fe2 C4 79.1(4)
C5 C1 Fe2 C4 -37.6(3)
C2 C1 Fe2 C3 37.1(3)
C5 C1 Fe2 C3 -79.6(4)
C2 C1 Fe2 C9 -51.5(6)
C5 C1 Fe2 C9 -168.2(4)
C5 C1 Fe2 C2 -116.7(5)
C2 C1 Fe2 C8 -86.7(3)
C5 C1 Fe2 C8 156.7(4)
C2 C1 Fe2 C7 -129.3(3)
C5 C1 Fe2 C7 114.0(4)
C10 C6 Fe2 C5 -125.0(4)
C7 C6 Fe2 C5 114.0(4)
C11 C6 Fe2 C5 4.7(4)
C7 C6 Fe2 C10 -121.0(3)
C11 C6 Fe2 C10 129.7(4)
C10 C6 Fe2 C1 -167.2(3)
C7 C6 Fe2 C1 71.8(4)
C11 C6 Fe2 C1 -37.5(4)
C10 C6 Fe2 C4 -82.1(4)
C7 C6 Fe2 C4 157.0(3)
C11 C6 Fe2 C4 47.6(4)
C10 C6 Fe2 C3 -51.3(5)
C7 C6 Fe2 C3 -172.3(4)
C11 C6 Fe2 C3 78.4(5)
C10 C6 Fe2 C9 39.1(3)
C7 C6 Fe2 C9 -81.9(2)
C11 C6 Fe2 C9 168.8(4)
C10 C6 Fe2 C2 165.5(8)
C7 C6 Fe2 C2 44.6(9)
C11 C6 Fe2 C2 -64.8(9)
C10 C6 Fe2 C8 83.4(3)
C7 C6 Fe2 C8 -37.6(2)
C11 C6 Fe2 C8 -146.9(3)
C10 C6 Fe2 C7 121.0(3)
C11 C6 Fe2 C7 -109.3(4)
C3 C4 Fe2 C5 -117.6(5)
C3 C4 Fe2 C10 114.5(4)
C5 C4 Fe2 C10 -127.9(4)
C3 C4 Fe2 C1 -78.9(4)
C5 C4 Fe2 C1 38.7(3)
C3 C4 Fe2 C6 157.4(3)
C5 C4 Fe2 C6 -85.0(4)
C5 C4 Fe2 C3 117.6(5)
C3 C4 Fe2 C9 74.7(4)
C5 C4 Fe2 C9 -167.7(3)
C3 C4 Fe2 C2 -36.2(3)
C5 C4 Fe2 C2 81.5(4)
C3 C4 Fe2 C8 43.1(10)
C5 C4 Fe2 C8 160.7(7)
C3 C4 Fe2 C7 -168.0(4)
C5 C4 Fe2 C7 -50.4(6)
C4 C3 Fe2 C5 39.0(4)
C2 C3 Fe2 C5 -82.7(4)
C4 C3 Fe2 C10 -81.3(4)
C2 C3 Fe2 C10 157.0(3)
C4 C3 Fe2 C1 84.7(4)
C2 C3 Fe2 C1 -37.0(3)
C4 C3 Fe2 C6 -45.7(6)
C2 C3 Fe2 C6 -167.3(4)
C2 C3 Fe2 C4 -121.7(5)
C4 C3 Fe2 C9 -125.1(4)
C2 C3 Fe2 C9 113.2(3)
C4 C3 Fe2 C2 121.7(5)
C4 C3 Fe2 C8 -166.9(4)
C2 C3 Fe2 C8 71.4(4)
C4 C3 Fe2 C7 156.4(8)
C2 C3 Fe2 C7 34.7(10)
C10 C9 Fe2 C5 38.9(9)
C8 C9 Fe2 C5 160.3(7)
C8 C9 Fe2 C10 121.4(4)
C10 C9 Fe2 C1 -172.1(4)
C8 C9 Fe2 C1 -50.7(5)
C10 C9 Fe2 C6 -39.6(2)
C8 C9 Fe2 C6 81.8(2)
C10 C9 Fe2 C4 70.4(3)
C8 C9 Fe2 C4 -168.2(3)
C10 C9 Fe2 C3 110.4(3)
C8 C9 Fe2 C3 -128.3(3)
C10 C9 Fe2 C2 152.9(3)
C8 C9 Fe2 C2 -85.7(3)
C10 C9 Fe2 C8 -121.4(4)
C10 C9 Fe2 C7 -84.0(3)
C8 C9 Fe2 C7 37.4(2)
C1 C2 Fe2 C5 -40.2(4)
C3 C2 Fe2 C5 79.5(4)
C1 C2 Fe2 C10 -166.2(4)
C3 C2 Fe2 C10 -46.6(6)
C3 C2 Fe2 C1 119.6(5)
C1 C2 Fe2 C6 34.1(10)
C3 C2 Fe2 C6 153.7(7)
C1 C2 Fe2 C4 -84.2(4)
C3 C2 Fe2 C4 35.4(4)
C1 C2 Fe2 C3 -119.6(5)
C1 C2 Fe2 C9 155.1(4)
C3 C2 Fe2 C9 -85.3(4)
C1 C2 Fe2 C8 111.2(4)
C3 C2 Fe2 C8 -129.2(3)
C1 C2 Fe2 C7 70.2(4)
C3 C2 Fe2 C7 -170.1(3)
C7 C8 Fe2 C5 -49.5(5)
C9 C8 Fe2 C5 -168.6(4)
C7 C8 Fe2 C10 82.6(3)
C9 C8 Fe2 C10 -36.5(2)
C7 C8 Fe2 C1 -85.2(3)
C9 C8 Fe2 C1 155.7(3)
C7 C8 Fe2 C6 38.3(2)
C9 C8 Fe2 C6 -80.8(3)
C7 C8 Fe2 C4 158.8(7)
C9 C8 Fe2 C4 39.7(9)
C7 C8 Fe2 C3 -167.5(3)
C9 C8 Fe2 C3 73.4(3)
C7 C8 Fe2 C9 119.1(3)
C7 C8 Fe2 C2 -127.5(3)
C9 C8 Fe2 C2 113.4(3)
C9 C8 Fe2 C7 -119.1(3)
C8 C7 Fe2 C5 156.7(3)
C6 C7 Fe2 C5 -84.5(4)
Pt1 C7 Fe2 C5 18.0(4)
C8 C7 Fe2 C10 -81.8(3)
C6 C7 Fe2 C10 37.0(2)
Pt1 C7 Fe2 C10 139.5(3)
C8 C7 Fe2 C1 112.4(3)
C6 C7 Fe2 C1 -128.8(3)
Pt1 C7 Fe2 C1 -26.3(4)
C8 C7 Fe2 C6 -118.8(3)
Pt1 C7 Fe2 C6 102.5(4)
C8 C7 Fe2 C4 -168.2(5)
C6 C7 Fe2 C4 -49.4(5)
Pt1 C7 Fe2 C4 53.1(6)
C8 C7 Fe2 C3 45.5(9)
C6 C7 Fe2 C3 164.3(8)
Pt1 C7 Fe2 C3 -93.2(9)
C8 C7 Fe2 C9 -38.1(2)
C6 C7 Fe2 C9 80.7(2)
Pt1 C7 Fe2 C9 -176.8(3)
C8 C7 Fe2 C2 73.3(3)
C6 C7 Fe2 C2 -167.9(3)
Pt1 C7 Fe2 C2 -65.4(4)
C6 C7 Fe2 C8 118.8(3)
Pt1 C7 Fe2 C8 -138.7(4)
C8 C7 Pt1 O2 -0.7(4)
C6 C7 Pt1 O2 -176.7(3)
Fe2 C7 Pt1 O2 104.0(3)
C8 C7 Pt1 N -177.8(5)
C6 C7 Pt1 N 6.2(3)
Fe2 C7 Pt1 N -73.1(3)
C8 C7 Pt1 O1 136.5(8)
C6 C7 Pt1 O1 -39.5(10)
Fe2 C7 Pt1 O1 -118.8(8)
C17 O2 Pt1 C7 168.6(3)
C17 O2 Pt1 N -159.0(11)
C17 O2 Pt1 O1 -5.6(3)
C15 N Pt1 C7 171.8(3)
C11 N Pt1 C7 -2.8(3)
C15 N Pt1 O2 139.1(11)
C11 N Pt1 O2 -35.4(13)
C15 N Pt1 O1 -14.3(3)
C11 N Pt1 O1 171.2(3)
C19 O1 Pt1 C7 -124.8(9)
C19 O1 Pt1 O2 12.5(3)
C19 O1 Pt1 N -169.9(3)
